data_1100253
loop_
_publ_author_name
'Gr\"ob, Thorsten'
'Geiseler, Gertraud'
'Harms, Klaus'
'Greiner, Andreas'
'Dehnicke, Kurt'

_publ_section_title
;
 Phosphaniminato-Komplexe des Zirconiums: Die Kristallstrukturen von
 [ZrCl~3~(NPPh~3~)(HNPPh~3~)~2~] und [ZrCl~2~(NPPh~3~)~2~(HNPPh~3~)~2~]
;
_journal_coden_ASTM ZAACAB
_journal_issue 1
_journal_name_full
;
 Zeitschrift fuer Anorganische und Allgemeine Chemie
;
_journal_page_first 217
_journal_page_last 221
_journal_paper_doi 10.1002/1521-3749(200201)628:1<217::AID-ZAAC217>3.0.CO;2-G
_journal_volume 628
_journal_year 2002
_chemical_formula_moiety
;
C54 H47 Cl3 N3 P3 Zr1,C4 H8 O1
;
_chemical_formula_sum 'C58 H55 Cl3 N3 O P3 Zr'
_chemical_name_systematic
;
mer-Trichloro-(triphenylphosphineiminato)-bis(triphenylphosphineimine)-zirconi
um tetrahydrofuran solvate
;
_space_group_IT_number 2
_symmetry_cell_setting triclinic
_symmetry_Int_Tables_number 2
_symmetry_space_group_name_Hall '-P 1'
_symmetry_space_group_name_H-M 'P -1'
_cell_angle_alpha 71.203(13)
_cell_angle_beta 71.216(13)
_cell_angle_gamma 74.401(13)
_cell_formula_units_Z 2
_cell_length_a 12.0935(15)
_cell_length_b 14.8079(17)
_cell_length_c 18.142(2)
_cell_volume 2861.914
_diffrn_ambient_temperature 193
_exptl_crystal_colour colorless.
_exptl_crystal_density_diffrn 1.277
_exptl_crystal_description prism
_refine_ls_R_factor_gt 4.76
_refine_ls_wR_factor_gt 4.76
_cod_original_formula_sum 'C58 H55 Cl3 N3 O1 P3 Zr1'
_cod_database_code 1100253

loop_
_symmetry_equiv_pos_site_id
_symmetry_equiv_pos_as_xyz
1 x,y,z
2 -x,-y,-z

loop_
_atom_site_label
_atom_site_type_symbol
_atom_site_fract_x
_atom_site_fract_y
_atom_site_fract_z
Zr1 Zr 0.66178(3) -0.88750(2) 1.20375(1)
Cl1 Cl 0.72614(8) -0.95794(7) 1.08567(4)
Cl2 Cl 0.46739(9) -0.79626(8) 1.15198(8)
Cl3 Cl 0.55701(14) -0.82638(9) 1.32761(6)
N1 N 0.8072(3) -0.9457(2) 1.23731(15)
N2 N 0.5514(3) -1.0035(2) 1.27021(16)
H1 H 0.500(3) -0.975(3) 1.289(2)
N3 N 0.7070(3) -0.7439(2) 1.13111(19)
H2 H 0.657(3) -0.724(3) 1.116(2)
P1 P 0.90862(8) -0.99331(8) 1.28258(5)
C1 C 1.0153(3) -1.0907(3) 1.24427(19)
C2 C 1.0646(4) -1.1759(4) 1.2927(2)
H3 H 1.03840 -1.18680 1.34960
C3 C 1.1509(4) -1.2451(5) 1.2599(3)
H4 H 1.18410 -1.30250 1.29390
C4 C 1.1882(4) -1.2298(5) 1.1773(3)
H5 H 1.24780 -1.27670 1.15420
C5 C 1.1392(5) -1.1468(5) 1.1283(3)
H6 H 1.16550 -1.13660 1.07140
C6 C 1.0517(4) -1.0780(4) 1.1612(2)
H7 H 1.01650 -1.02200 1.12690
C7 C 0.9969(3) -0.9079(3) 1.27512(18)
C8 C 1.1207(4) -0.9264(4) 1.2542(2)
H8 H 1.16280 -0.98660 1.24290
C9 C 1.1829(4) -0.8585(5) 1.2497(2)
H9 H 1.26730 -0.87200 1.23560
C10 C 1.1233(4) -0.7722(4) 1.2656(2)
H10 H 1.16680 -0.72570 1.26220
C11 C 0.9987(5) -0.7506(4) 1.2869(2)
H11 H 0.95720 -0.69040 1.29840
C12 C 0.9376(4) -0.8209(4) 1.2908(2)
H12 H 0.85320 -0.80770 1.30460
C13 C 0.8526(3) -1.0424(3) 1.38977(18)
C14 C 0.7382(3) -1.0640(3) 1.41835(19)
H13 H 0.69170 -1.05290 1.38180
C15 C 0.6926(4) -1.1018(4) 1.5002(2)
H14 H 0.61500 -1.11690 1.51950
C16 C 0.7590(4) -1.1175(4) 1.5535(2)
H15 H 0.72730 -1.14360 1.60940
C17 C 0.8730(4) -1.0952(4) 1.5256(2)
H16 H 0.91850 -1.10580 1.56270
C18 C 0.9196(4) -1.0578(4) 1.4441(2)
H17 H 0.99700 -1.04260 1.42520
P2 P 0.54074(7) -1.11168(6) 1.27881(4)
C19 C 0.6740(3) -1.1959(3) 1.2946(2)
C20 C 0.6783(4) -1.2592(3) 1.3696(3)
H18 H 0.61010 -1.25980 1.41410
C21 C 0.7866(6) -1.3225(4) 1.3782(4)
H19 H 0.79180 -1.36440 1.42960
C22 C 0.8838(5) -1.3246(4) 1.3140(4)
H20 H 0.95490 -1.36950 1.32050
C23 C 0.8794(4) -1.2623(3) 1.2400(4)
H21 H 0.94770 -1.26360 1.19580
C24 C 0.7761(3) -1.1978(3) 1.2296(3)
H22 H 0.77390 -1.15440 1.17820
C25 C 0.5147(3) -1.1319(3) 1.19307(17)
C26 C 0.4529(3) -1.0557(3) 1.1448(2)
H23 H 0.42870 -0.99310 1.15470
C27 C 0.4269(4) -1.0732(4) 1.0811(2)
H24 H 0.38250 -1.02230 1.04870
C28 C 0.4642(4) -1.1621(5) 1.0647(3)
H25 H 0.44800 -1.17200 1.02030
C29 C 0.5246(4) -1.2359(4) 1.1122(3)
H26 H 0.54950 -1.29790 1.10130
C30 C 0.5504(3) -1.2221(3) 1.1767(2)
H27 H 0.59260 -1.27450 1.20960
C31 C 0.4194(3) -1.1469(2) 1.36455(17)
C32 C 0.3358(4) -1.1908(3) 1.3615(2)
H28 H 0.34100 -1.20420 1.31260
C33 C 0.2433(4) -1.2163(4) 1.4287(2)
H29 H 0.18560 -1.24620 1.42500
C34 C 0.2352(4) -1.1988(3) 1.4994(2)
H30 H 0.17420 -1.21920 1.54590
C35 C 0.3154(5) -1.1513(4) 1.5034(2)
H31 H 0.30850 -1.13680 1.55220
C36 C 0.4061(4) -1.1249(4) 1.4363(2)
H32 H 0.46050 -1.09100 1.43920
P3 P 0.79898(8) -0.67070(7) 1.09533(5)
C37 C 0.7715(3) -0.5825(3) 1.0049(2)
C38 C 0.8489(5) -0.5795(4) 0.9306(3)
H33 H 0.92120 -0.62520 0.92480
C39 C 0.8214(7) -0.5091(5) 0.8631(4)
H34 H 0.87450 -0.50730 0.81130
C40 C 0.7177(6) -0.4425(5) 0.8717(4)
H35 H 0.69830 -0.39560 0.82560
C41 C 0.6422(5) -0.4434(4) 0.9464(4)
H36 H 0.57140 -0.39590 0.95200
C42 C 0.6678(5) -0.5123(4) 1.0134(3)
H37 H 0.61530 -0.51230 1.06520
C43 C 0.7874(4) -0.5970(3) 1.1604(3)
C44 C 0.8361(5) -0.5121(4) 1.1311(4)
H38 H 0.87900 -0.49440 1.07620
C45 C 0.8229(7) -0.4552(5) 1.1798(5)
H39 H 0.85670 -0.39820 1.15940
C46 C 0.7603(7) -0.4808(6) 1.2589(6)
H40 H 0.74940 -0.43980 1.29260
C47 C 0.7119(7) -0.5655(5) 1.2914(4)
H41 H 0.67200 -0.58380 1.34690
C48 C 0.7239(5) -0.6219(4) 1.2405(3)
H42 H 0.68840 -0.67800 1.26060
C49 C 0.9485(3) -0.7337(3) 1.06917(18)
C50 C 0.9683(3) -0.8092(3) 1.0346(2)
H43 H 0.90280 -0.83060 1.03180
C51 C 1.0836(4) -0.8541(3) 1.0039(2)
H44 H 1.09710 -0.90570 0.97980
C52 C 1.1770(4) -0.8231(4) 1.0089(2)
H45 H 1.25600 -0.85240 0.98680
C53 C 1.1585(4) -0.7500(4) 1.0453(2)
H46 H 1.22440 -0.73110 1.05020
C54 C 1.0449(4) -0.7046(3) 1.0747(2)
H47 H 1.03230 -0.65320 1.09880

loop_
_atom_type_symbol
_atom_type_radius_bond
C 0.68
H 0.23
Cl 0.99
N 0.68
P 1.05
Zr 1.56
